data_7701434
loop_
_publ_author_name
'Weber, Lothar'
'Eickhoff, Daniel'
'Stammler, Georg'
'Neumann, Beate'
'CHROSTOWSKA, Anna'
'Darrigan, Clovis'
'Dargelos, Alain'

_publ_section_title
;
 Syntheses and structures of benzo-bis(1,3,2-diazaboroles) and
 acenaphtho-1,3,2 --diazaboroles
;
_journal_name_full 'Dalton Transactions'
_journal_paper_doi 10.1039/C9DT03818C
_journal_year 2019
_chemical_formula_moiety 'C32 H26 B2 Br2 N4, 2(C6 H6)'
_chemical_formula_sum 'C44 H38 B2 Br2 N4'
_chemical_formula_weight 804.22
_space_group_crystal_system monoclinic
_space_group_IT_number 14
_space_group_name_Hall '-P 2yn'
_space_group_name_H-M_alt 'P 1 21/n 1'
_symmetry_space_group_name_Hall '-P 2yn'
_symmetry_space_group_name_H-M 'P 1 21/n 1'
_atom_sites_solution_hydrogens geom
_audit_creation_date 2019-07-30
_audit_creation_method
;
Olex2 1.2-alpha
(compiled 2018.07.26 svn.r3523 for OlexSys, GUI svn.r5532)
;
_audit_update_record
;
2019-08-12 deposited with the CCDC.    2019-10-25 downloaded from the CCDC.
;
_cell_angle_alpha 90
_cell_angle_beta 99.6528(8)
_cell_angle_gamma 90
_cell_formula_units_Z 2
_cell_length_a 12.8327(2)
_cell_length_b 5.35020(10)
_cell_length_c 27.5244(3)
_cell_measurement_reflns_used 49977
_cell_measurement_temperature 100(2)
_cell_measurement_theta_max 27.485
_cell_measurement_theta_min 2.910
_cell_volume 1863.00(5)
_computing_cell_refinement 'HKL Scalepack (Otwinowski & Minor 1997)'
_computing_data_collection 'Collect, Bruker AXS, 2004'
_computing_data_reduction 'Denzo and Scalepack (Otwinowski & Minor, 1997)'
_computing_molecular_graphics 'Olex2 (Dolomanov et al., 2009)'
_computing_publication_material 'Olex2 (Dolomanov et al., 2009)'
_computing_structure_refinement 'ShelXL (Sheldrick, 2015)'
_computing_structure_solution 'SHELXS-97 (Sheldrick, 1990)'
_diffrn_ambient_temperature 100.15
_diffrn_measured_fraction_theta_full 0.996
_diffrn_measured_fraction_theta_max 0.996
_diffrn_measurement_device_type KappaCCD
_diffrn_measurement_method CCD
_diffrn_radiation_monochromator graphite
_diffrn_radiation_type MoK\a
_diffrn_radiation_wavelength 0.71073
_diffrn_reflns_av_R_equivalents 0.048
_diffrn_reflns_av_unetI/netI 0.0256
_diffrn_reflns_Laue_measured_fraction_full 0.996
_diffrn_reflns_Laue_measured_fraction_max 0.996
_diffrn_reflns_limit_h_max 16
_diffrn_reflns_limit_h_min -16
_diffrn_reflns_limit_k_max 6
_diffrn_reflns_limit_k_min -6
_diffrn_reflns_limit_l_max 35
_diffrn_reflns_limit_l_min -35
_diffrn_reflns_number 42904
_diffrn_reflns_point_group_measured_fraction_full 0.996
_diffrn_reflns_point_group_measured_fraction_max 0.996
_diffrn_reflns_theta_full 25.242
_diffrn_reflns_theta_max 27.500
_diffrn_reflns_theta_min 2.980
_diffrn_source 'fine-focus sealed tube'
_exptl_absorpt_coefficient_mu 2.214
_exptl_absorpt_correction_T_max 0.8090
_exptl_absorpt_correction_T_min 0.5968
_exptl_absorpt_correction_type multi-scan
_exptl_absorpt_process_details 'Denzo and Scalepack (Otwinowski & Minor, 1997)'
_exptl_crystal_colour Colourless
_exptl_crystal_density_diffrn 1.434
_exptl_crystal_description column
_exptl_crystal_F_000 820
_exptl_crystal_size_max 0.26
_exptl_crystal_size_mid 0.14
_exptl_crystal_size_min 0.1
_refine_diff_density_max 0.323
_refine_diff_density_min -0.421
_refine_diff_density_rms 0.058
_refine_ls_extinction_method none
_refine_ls_goodness_of_fit_ref 1.043
_refine_ls_hydrogen_treatment constr
_refine_ls_matrix_type full
_refine_ls_number_parameters 236
_refine_ls_number_reflns 4254
_refine_ls_number_restraints 0
_refine_ls_restrained_S_all 1.043
_refine_ls_R_factor_all 0.0319
_refine_ls_R_factor_gt 0.0251
_refine_ls_shift/su_max 0.001
_refine_ls_shift/su_mean 0.000
_refine_ls_structure_factor_coef Fsqd
_refine_ls_weighting_details 'w=1/[\s^2^(Fo^2^)+(0.0295P)^2^+0.8498P] where P=(Fo^2^+2Fc^2^)/3'
_refine_ls_weighting_scheme calc
_refine_ls_wR_factor_gt 0.0601
_refine_ls_wR_factor_ref 0.0628
_reflns_Friedel_coverage 0.000
_reflns_number_gt 3703
_reflns_number_total 4254
_reflns_threshold_expression 'I > 2\s(I)'
_cod_data_source_file c9dt03818c2.cif
_cod_data_source_block compound4
_cod_database_code 7701434
_shelx_shelxl_version_number 2016/6
_shelx_space_group_comment
;
The symmetry employed for this shelxl refinement is uniquely defined
by the following loop, which should always be used as a source of
symmetry information in preference to the above space-group names.
They are only intended as comments.
;
_shelx_estimated_absorpt_t_max 0.809
_shelx_estimated_absorpt_t_min 0.597
_olex2_refinement_description
;
1. Fixed Uiso
 At 1.2 times of:
  All C(H) groups
 At 1.5 times of:
  All C(H,H,H) groups
2.a Aromatic/amide H refined with riding coordinates:
 C6(H6), C7(H7), C8(H8), C9(H9), C10(H10), C12(H12), C13(H13), C14(H14),
 C15(H15), C16(H16), C17(H17), C18(H18), C19(H19), C20(H20), C21(H21), C22(H22)
2.b Idealised Me refined as rotating group:
 C4(H4A,H4B,H4C)
;
_olex2_submission_special_instructions 'No special instructions were received'

loop_
_space_group_symop_operation_xyz
'x, y, z'
'-x+1/2, y+1/2, -z+1/2'
'-x, -y, -z'
'x-1/2, -y-1/2, z-1/2'

loop_
_atom_site_label
_atom_site_type_symbol
_atom_site_fract_x
_atom_site_fract_y
_atom_site_fract_z
_atom_site_U_iso_or_equiv
_atom_site_adp_type
_atom_site_occupancy
_atom_site_site_symmetry_order
_atom_site_calc_flag
_atom_site_refinement_flags_posn
Br1 Br 0.09190(2) 0.54569(3) 0.43072(2) 0.02188(6) Uani 1 1 d .
N1 N 0.28873(9) 0.3814(3) 0.49560(5) 0.0172(3) Uani 1 1 d .
N2 N 0.32123(10) 0.6660(3) 0.43696(4) 0.0178(3) Uani 1 1 d .
B1 B 0.24101(14) 0.5305(4) 0.45531(7) 0.0187(4) Uani 1 1 d .
C1 C 0.39961(12) 0.4228(3) 0.50172(5) 0.0168(3) Uani 1 1 d .
C2 C 0.41951(12) 0.6000(3) 0.46649(5) 0.0175(3) Uani 1 1 d .
C3 C 0.52073(12) 0.6945(3) 0.46506(5) 0.0175(3) Uani 1 1 d .
C4 C 0.54197(12) 0.9240(3) 0.43606(6) 0.0196(3) Uani 1 1 d .
H4A H 0.601969 1.016345 0.454354 0.029 Uiso 1 1 calc GR
H4B H 0.479205 1.031376 0.431042 0.029 Uiso 1 1 calc GR
H4C H 0.558476 0.872891 0.404014 0.029 Uiso 1 1 calc GR
C5 C 0.23634(12) 0.2829(3) 0.53380(6) 0.0187(3) Uani 1 1 d .
C6 C 0.25181(13) 0.3969(4) 0.57986(6) 0.0234(4) Uani 1 1 d .
H6 H 0.297718 0.536600 0.586372 0.028 Uiso 1 1 calc R
C7 C 0.19924(14) 0.3038(4) 0.61625(6) 0.0294(4) Uani 1 1 d .
H7 H 0.209433 0.380194 0.647847 0.035 Uiso 1 1 calc R
C8 C 0.13221(14) 0.1007(4) 0.60679(7) 0.0317(4) Uani 1 1 d .
H8 H 0.097108 0.037020 0.631937 0.038 Uiso 1 1 calc R
C9 C 0.11633(14) -0.0097(4) 0.56064(7) 0.0296(4) Uani 1 1 d .
H9 H 0.069686 -0.148077 0.554075 0.035 Uiso 1 1 calc R
C10 C 0.16837(13) 0.0811(3) 0.52389(6) 0.0235(4) Uani 1 1 d .
H10 H 0.157440 0.005393 0.492219 0.028 Uiso 1 1 calc R
C11 C 0.31127(12) 0.7977(3) 0.39108(5) 0.0177(3) Uani 1 1 d .
C12 C 0.24395(13) 1.0025(3) 0.38277(6) 0.0218(3) Uani 1 1 d .
H12 H 0.204023 1.052708 0.407203 0.026 Uiso 1 1 calc R
C13 C 0.23513(13) 1.1336(4) 0.33873(6) 0.0259(4) Uani 1 1 d .
H13 H 0.188585 1.272529 0.332931 0.031 Uiso 1 1 calc R
C14 C 0.29418(14) 1.0622(4) 0.30315(6) 0.0276(4) Uani 1 1 d .
H14 H 0.289226 1.153966 0.273296 0.033 Uiso 1 1 calc R
C15 C 0.36039(13) 0.8564(4) 0.31141(6) 0.0254(4) Uani 1 1 d .
H15 H 0.400889 0.807614 0.287102 0.030 Uiso 1 1 calc R
C16 C 0.36803(13) 0.7211(3) 0.35484(6) 0.0219(3) Uani 1 1 d .
H16 H 0.411757 0.576971 0.359832 0.026 Uiso 1 1 calc R
C17 C 0.14353(15) 0.3517(4) 0.80026(7) 0.0356(4) Uani 1 1 d .
H17 H 0.190508 0.353906 0.830851 0.043 Uiso 1 1 calc R
C18 C 0.06997(14) 0.1640(4) 0.79030(7) 0.0322(4) Uani 1 1 d .
H18 H 0.066838 0.035752 0.813878 0.039 Uiso 1 1 calc R
C19 C 0.00034(15) 0.1612(4) 0.74601(7) 0.0353(4) Uani 1 1 d .
H19 H -0.050490 0.031291 0.739246 0.042 Uiso 1 1 calc R
C20 C 0.00493(18) 0.3474(4) 0.71171(7) 0.0427(5) Uani 1 1 d .
H20 H -0.043062 0.346798 0.681411 0.051 Uiso 1 1 calc R
C21 C 0.0794(2) 0.5341(4) 0.72161(9) 0.0504(7) Uani 1 1 d .
H21 H 0.082968 0.661881 0.697969 0.060 Uiso 1 1 calc R
C22 C 0.1494(2) 0.5364(4) 0.76605(9) 0.0463(6) Uani 1 1 d .
H22 H 0.200878 0.664872 0.772752 0.056 Uiso 1 1 calc R

loop_
_atom_site_aniso_label
_atom_site_aniso_U_11
_atom_site_aniso_U_22
_atom_site_aniso_U_33
_atom_site_aniso_U_23
_atom_site_aniso_U_13
_atom_site_aniso_U_12
Br1 0.01375(8) 0.02461(10) 0.02642(10) 0.00315(7) 0.00085(6) -0.00055(6)
N1 0.0131(6) 0.0200(7) 0.0187(6) 0.0013(5) 0.0031(5) -0.0010(5)
N2 0.0152(6) 0.0193(7) 0.0186(6) 0.0017(5) 0.0020(5) 0.0005(5)
B1 0.0148(8) 0.0206(9) 0.0207(8) -0.0021(7) 0.0028(6) -0.0006(7)
C1 0.0155(7) 0.0171(9) 0.0181(7) -0.0022(6) 0.0037(6) -0.0022(6)
C2 0.0170(7) 0.0185(8) 0.0167(7) -0.0001(6) 0.0026(6) 0.0010(6)
C3 0.0174(7) 0.0177(8) 0.0180(7) -0.0006(6) 0.0049(6) -0.0005(6)
C4 0.0158(7) 0.0203(9) 0.0222(8) 0.0024(6) 0.0023(6) -0.0005(6)
C5 0.0138(7) 0.0207(8) 0.0221(7) 0.0042(6) 0.0041(6) 0.0030(6)
C6 0.0202(8) 0.0266(10) 0.0234(8) 0.0014(7) 0.0040(6) 0.0027(7)
C7 0.0259(9) 0.0408(12) 0.0230(8) 0.0047(8) 0.0079(7) 0.0090(8)
C8 0.0214(8) 0.0431(12) 0.0337(9) 0.0191(9) 0.0138(7) 0.0101(8)
C9 0.0179(8) 0.0282(10) 0.0434(10) 0.0116(8) 0.0074(7) -0.0009(7)
C10 0.0190(8) 0.0234(10) 0.0284(8) 0.0026(7) 0.0049(6) -0.0008(7)
C11 0.0167(7) 0.0183(8) 0.0172(7) 0.0006(6) 0.0006(6) -0.0035(6)
C12 0.0189(8) 0.0234(9) 0.0229(8) 0.0005(7) 0.0031(6) 0.0000(6)
C13 0.0228(8) 0.0234(9) 0.0295(9) 0.0053(7) -0.0009(7) 0.0007(7)
C14 0.0273(9) 0.0317(11) 0.0223(8) 0.0079(7) -0.0002(7) -0.0061(7)
C15 0.0246(8) 0.0330(10) 0.0191(8) -0.0006(7) 0.0051(6) -0.0044(8)
C16 0.0206(8) 0.0225(9) 0.0224(8) -0.0010(7) 0.0028(6) -0.0010(7)
C17 0.0304(10) 0.0381(12) 0.0389(10) -0.0076(9) 0.0072(8) -0.0017(9)
C18 0.0313(10) 0.0322(11) 0.0337(9) 0.0044(8) 0.0069(8) 0.0009(8)
C19 0.0315(10) 0.0354(12) 0.0386(10) -0.0046(9) 0.0049(8) 0.0002(9)
C20 0.0575(13) 0.0440(14) 0.0276(10) -0.0007(9) 0.0097(9) 0.0210(11)
C21 0.0896(19) 0.0279(12) 0.0434(12) 0.0090(10) 0.0395(13) 0.0149(12)
C22 0.0569(14) 0.0316(12) 0.0572(14) -0.0103(10) 0.0294(12) -0.0096(10)

loop_
_atom_type_symbol
_atom_type_description
_atom_type_scat_dispersion_real
_atom_type_scat_dispersion_imag
_atom_type_scat_source
C C 0.0033 0.0016 'International Tables Vol C Tables 4.2.6.8 and 6.1.1.4'
H H 0.0000 0.0000 'International Tables Vol C Tables 4.2.6.8 and 6.1.1.4'
N N 0.0061 0.0033 'International Tables Vol C Tables 4.2.6.8 and 6.1.1.4'
B B 0.0013 0.0007 'International Tables Vol C Tables 4.2.6.8 and 6.1.1.4'
Br Br -0.2901 2.4595 'International Tables Vol C Tables 4.2.6.8 and 6.1.1.4'

loop_
_geom_angle_atom_site_label_1
_geom_angle_atom_site_label_2
_geom_angle_atom_site_label_3
_geom_angle
_geom_angle_site_symmetry_1
B1 N1 C1 107.30(13) .
B1 N1 C5 125.69(13) .
C1 N1 C5 123.44(12) .
B1 N2 C2 107.19(13) .
B1 N2 C11 127.00(13) .
C2 N2 C11 124.33(12) .
N1 B1 Br1 124.95(12) .
N1 B1 N2 108.75(13) .
N2 B1 Br1 126.29(13) .
C2 C1 N1 108.43(13) .
C3 C1 N1 127.89(14) 3_666
C3 C1 C2 123.63(14) 3_666
C1 C2 N2 108.29(13) .
C3 C2 N2 129.08(14) .
C3 C2 C1 122.55(14) .
C1 C3 C2 113.50(14) 3_666
C1 C3 C4 122.10(14) 3_666
C2 C3 C4 123.88(14) .
C3 C4 H4A 109.5 .
C3 C4 H4B 109.5 .
C3 C4 H4C 109.5 .
H4A C4 H4B 109.5 .
H4A C4 H4C 109.5 .
H4B C4 H4C 109.5 .
C6 C5 N1 119.50(15) .
C10 C5 N1 119.80(14) .
C10 C5 C6 120.67(15) .
C5 C6 H6 120.4 .
C7 C6 C5 119.15(17) .
C7 C6 H6 120.4 .
C6 C7 H7 119.8 .
C8 C7 C6 120.49(17) .
C8 C7 H7 119.8 .
C7 C8 H8 120.0 .
C7 C8 C9 119.94(16) .
C9 C8 H8 120.0 .
C8 C9 H9 119.9 .
C8 C9 C10 120.25(18) .
C10 C9 H9 119.9 .
C5 C10 C9 119.49(17) .
C5 C10 H10 120.3 .
C9 C10 H10 120.3 .
C12 C11 N2 119.58(14) .
C12 C11 C16 119.98(15) .
C16 C11 N2 120.44(15) .
C11 C12 H12 120.0 .
C13 C12 C11 119.95(15) .
C13 C12 H12 120.0 .
C12 C13 H13 119.9 .
C14 C13 C12 120.16(17) .
C14 C13 H13 119.9 .
C13 C14 H14 120.2 .
C15 C14 C13 119.66(16) .
C15 C14 H14 120.2 .
C14 C15 H15 119.7 .
C14 C15 C16 120.59(16) .
C16 C15 H15 119.7 .
C11 C16 H16 120.2 .
C15 C16 C11 119.61(16) .
C15 C16 H16 120.2 .
C18 C17 H17 119.9 .
C18 C17 C22 120.2(2) .
C22 C17 H17 119.9 .
C17 C18 H18 119.9 .
C17 C18 C19 120.24(19) .
C19 C18 H18 119.9 .
C18 C19 H19 120.0 .
C20 C19 C18 119.9(2) .
C20 C19 H19 120.0 .
C19 C20 H20 120.1 .
C21 C20 C19 119.7(2) .
C21 C20 H20 120.1 .
C20 C21 H21 119.9 .
C20 C21 C22 120.3(2) .
C22 C21 H21 119.9 .
C17 C22 C21 119.6(2) .
C17 C22 H22 120.2 .
C21 C22 H22 120.2 .

loop_
_geom_bond_atom_site_label_1
_geom_bond_atom_site_label_2
_geom_bond_distance
_geom_bond_site_symmetry_2
Br1 B1 1.9214(17) .
N1 B1 1.419(2) .
N1 C1 1.4218(19) .
N1 C5 1.4398(19) .
N2 B1 1.419(2) .
N2 C2 1.4256(19) .
N2 C11 1.433(2) .
C1 C2 1.410(2) .
C1 C3 1.401(2) 3_666
C2 C3 1.401(2) .
C3 C4 1.514(2) .
C4 H4A 0.9800 .
C4 H4B 0.9800 .
C4 H4C 0.9800 .
C5 C6 1.391(2) .
C5 C10 1.386(2) .
C6 H6 0.9500 .
C6 C7 1.390(2) .
C7 H7 0.9500 .
C7 C8 1.383(3) .
C8 H8 0.9500 .
C8 C9 1.385(3) .
C9 H9 0.9500 .
C9 C10 1.390(2) .
C10 H10 0.9500 .
C11 C12 1.390(2) .
C11 C16 1.392(2) .
C12 H12 0.9500 .
C12 C13 1.389(2) .
C13 H13 0.9500 .
C13 C14 1.389(3) .
C14 H14 0.9500 .
C14 C15 1.386(3) .
C15 H15 0.9500 .
C15 C16 1.387(2) .
C16 H16 0.9500 .
C17 H17 0.9500 .
C17 C18 1.374(3) .
C17 C22 1.376(3) .
C18 H18 0.9500 .
C18 C19 1.386(3) .
C19 H19 0.9500 .
C19 C20 1.380(3) .
C20 H20 0.9500 .
C20 C21 1.378(4) .
C21 H21 0.9500 .
C21 C22 1.391(4) .
C22 H22 0.9500 .

loop_
_geom_torsion_atom_site_label_1
_geom_torsion_atom_site_label_2
_geom_torsion_atom_site_label_3
_geom_torsion_atom_site_label_4
_geom_torsion
_geom_torsion_site_symmetry_1
_geom_torsion_site_symmetry_4
N1 C1 C2 N2 -1.67(17) . .
N1 C1 C2 C3 175.41(14) . .
N1 C5 C6 C7 178.70(15) . .
N1 C5 C10 C9 -178.65(15) . .
N2 C2 C3 C1 -177.26(15) . 3_666
N2 C2 C3 C4 10.9(3) . .
N2 C11 C12 C13 178.96(15) . .
N2 C11 C16 C15 -177.61(15) . .
B1 N1 C1 C2 1.53(17) . .
B1 N1 C1 C3 -175.97(16) . 3_666
B1 N1 C5 C6 -102.71(19) . .
B1 N1 C5 C10 75.1(2) . .
B1 N2 C2 C1 1.15(17) . .
B1 N2 C2 C3 -175.67(16) . .
B1 N2 C11 C12 64.1(2) . .
B1 N2 C11 C16 -115.60(18) . .
C1 N1 B1 Br1 179.75(12) . .
C1 N1 B1 N2 -0.81(18) . .
C1 N1 C5 C6 53.2(2) . .
C1 N1 C5 C10 -128.91(16) . .
C1 C2 C3 C1 6.3(2) . 3_666
C1 C2 C3 C4 -165.52(15) . .
C2 N2 B1 Br1 179.23(12) . .
C2 N2 B1 N1 -0.21(18) . .
C2 N2 C11 C12 -131.58(16) . .
C2 N2 C11 C16 48.7(2) . .
C3 C1 C2 N2 175.96(14) 3_666 .
C3 C1 C2 C3 -7.0(3) 3_666 .
C5 N1 B1 Br1 -21.1(2) . .
C5 N1 B1 N2 158.32(15) . .
C5 N1 C1 C2 -158.19(15) . .
C5 N1 C1 C3 24.3(2) . 3_666
C5 C6 C7 C8 -0.1(3) . .
C6 C5 C10 C9 -0.8(2) . .
C6 C7 C8 C9 -0.6(3) . .
C7 C8 C9 C10 0.7(3) . .
C8 C9 C10 C5 0.0(3) . .
C10 C5 C6 C7 0.9(2) . .
C11 N2 B1 Br1 -14.3(2) . .
C11 N2 B1 N1 166.30(14) . .
C11 N2 C2 C1 -165.81(14) . .
C11 N2 C2 C3 17.4(3) . .
C11 C12 C13 C14 -0.6(3) . .
C12 C11 C16 C15 2.7(2) . .
C12 C13 C14 C15 1.3(3) . .
C13 C14 C15 C16 0.1(3) . .
C14 C15 C16 C11 -2.1(3) . .
C16 C11 C12 C13 -1.4(2) . .
C17 C18 C19 C20 0.1(3) . .
C18 C17 C22 C21 0.9(3) . .
C18 C19 C20 C21 0.5(3) . .
C19 C20 C21 C22 -0.4(3) . .
C20 C21 C22 C17 -0.3(3) . .
C22 C17 C18 C19 -0.8(3) . .
